data_7059110
loop_
_publ_author_name
'Jana, Oishi'
'Mani, Ganesan'

_publ_section_title
;
 New types of Cu and Ag clusters supported by the pyrrole-based NNN-pincer
 type ligand
;
_journal_issue 17
_journal_name_full 'New Journal of Chemistry'
_journal_page_first 9361
_journal_paper_doi 10.1039/C7NJ01009E
_journal_volume 41
_journal_year 2017
_chemical_formula_sum 'C32 H40 Cu4 I2 N10'
_chemical_formula_weight 1072.70
_space_group_crystal_system orthorhombic
_space_group_IT_number 41
_space_group_name_Hall 'A 2 -2ab'
_space_group_name_H-M_alt 'A e a 2'
_atom_sites_solution_hydrogens geom
_audit_creation_method SHELXL-2014/7
_audit_update_record
;
2017-07-12 deposited with the CCDC.
2017-08-02 downloaded from the CCDC.
;
_cell_angle_alpha 90
_cell_angle_beta 90
_cell_angle_gamma 90
_cell_formula_units_Z 4
_cell_length_a 15.1031(18)
_cell_length_b 17.648(2)
_cell_length_c 13.8061(16)
_cell_measurement_reflns_used 20998
_cell_measurement_temperature 100(2)
_cell_measurement_theta_max 24.999
_cell_measurement_theta_min 2.308
_cell_volume 3679.9(7)
_computing_data_collection apex2
_computing_molecular_graphics ortep
_computing_publication_material ciftab
_computing_structure_refinement 'SHELXL-2014/7 (Sheldrick, 2014)'
_computing_structure_solution sir92
_diffrn_ambient_temperature 100(2)
_diffrn_measured_fraction_theta_full 1.000
_diffrn_measured_fraction_theta_max 1.000
_diffrn_measurement_device_type 'Brucker CCD APEX 2'
_diffrn_measurement_method hemisphere
_diffrn_radiation_type MoK\a
_diffrn_radiation_wavelength 0.71073
_diffrn_reflns_av_R_equivalents 0.0264
_diffrn_reflns_av_unetI/netI 0.0181
_diffrn_reflns_Laue_measured_fraction_full 1.000
_diffrn_reflns_Laue_measured_fraction_max 1.000
_diffrn_reflns_limit_h_max 17
_diffrn_reflns_limit_h_min -17
_diffrn_reflns_limit_k_max 20
_diffrn_reflns_limit_k_min -20
_diffrn_reflns_limit_l_max 15
_diffrn_reflns_limit_l_min -16
_diffrn_reflns_number 20998
_diffrn_reflns_point_group_measured_fraction_full 1.000
_diffrn_reflns_point_group_measured_fraction_max 1.000
_diffrn_reflns_theta_full 24.999
_diffrn_reflns_theta_max 24.999
_diffrn_reflns_theta_min 2.308
_diffrn_source 'fine-focus sealed tube'
_exptl_absorpt_coefficient_mu 3.997
_exptl_absorpt_correction_type multi-scan
_exptl_absorpt_process_details sadabs
_exptl_crystal_colour green
_exptl_crystal_density_diffrn 1.936
_exptl_crystal_description Block
_exptl_crystal_F_000 2096
_exptl_crystal_size_max 0.490
_exptl_crystal_size_mid 0.250
_exptl_crystal_size_min 0.230
_exptl_transmission_factor_max 1
_exptl_transmission_factor_min 0.720274
_refine_diff_density_max 0.615
_refine_diff_density_min -0.343
_refine_diff_density_rms 0.069
_refine_ls_abs_structure_details
;
 Refined as an inversion twin.
;
_refine_ls_abs_structure_Flack 0.245(18)
_refine_ls_extinction_method none
_refine_ls_goodness_of_fit_ref 1.071
_refine_ls_hydrogen_treatment constr
_refine_ls_matrix_type full
_refine_ls_number_parameters 218
_refine_ls_number_reflns 3204
_refine_ls_number_restraints 1
_refine_ls_restrained_S_all 1.071
_refine_ls_R_factor_all 0.0172
_refine_ls_R_factor_gt 0.0170
_refine_ls_shift/su_max 0.001
_refine_ls_shift/su_mean 0.000
_refine_ls_structure_factor_coef Fsqd
_refine_ls_weighting_details 'w=1/[\s^2^(Fo^2^)+(0.0295P)^2^+3.0077P] where P=(Fo^2^+2Fc^2^)/3'
_refine_ls_weighting_scheme calc
_refine_ls_wR_factor_gt 0.0457
_refine_ls_wR_factor_ref 0.0458
_reflns_Friedel_coverage 0.911
_reflns_Friedel_fraction_full 1.000
_reflns_Friedel_fraction_max 1.000
_reflns_number_gt 3175
_reflns_number_total 3204
_reflns_threshold_expression 'I > 2\s(I)'
_cod_data_source_file c7nj01009e2.cif
_cod_data_source_block Cu4I2
_cod_original_cell_volume 3679.8(8)
_cod_original_sg_symbol_Hall 'A 2 -2ac'
_cod_original_sg_symbol_H-M 'A b a 2'
_cod_database_code 7059110
_shelx_shelxl_version_number 2014/7
_shelx_space_group_comment
;
The symmetry employed for this shelxl refinement is uniquely defined
by the following loop, which should always be used as a source of
symmetry information in preference to the above space-group names.
They are only intended as comments.
;
_shelx_estimated_absorpt_t_min 0.245
_shelx_estimated_absorpt_t_max 0.460

loop_
_space_group_symop_operation_xyz
'x, y, z'
'-x, -y, z'
'x+1/2, -y+1/2, z'
'-x+1/2, y+1/2, z'
'x, y+1/2, z+1/2'
'-x, -y+1/2, z+1/2'
'x+1/2, -y+1, z+1/2'
'-x+1/2, y+1, z+1/2'

loop_
_atom_site_label
_atom_site_type_symbol
_atom_site_fract_x
_atom_site_fract_y
_atom_site_fract_z
_atom_site_U_iso_or_equiv
_atom_site_adp_type
_atom_site_occupancy
_atom_site_site_symmetry_order
_atom_site_calc_flag
_atom_site_refinement_flags_posn
_atom_site_refinement_flags_adp
C1 C 0.1288(4) 0.0760(3) 0.3629(4) 0.0260(12) Uani 1 1 d . .
H1A H 0.1512 0.0789 0.2964 0.039 Uiso 1 1 calc R U
H1B H 0.1598 0.1132 0.4033 0.039 Uiso 1 1 calc R U
H1C H 0.1390 0.0250 0.3887 0.039 Uiso 1 1 calc R U
C3 C -0.0231(3) 0.1115(2) 0.2858(3) 0.0215(9) Uani 1 1 d . .
H3 H -0.0065 0.1152 0.2196 0.026 Uiso 1 1 calc R U
C4 C -0.1062(3) 0.1237(3) 0.3244(3) 0.0222(9) Uani 1 1 d . .
C5 C -0.1918(3) 0.1458(3) 0.2785(4) 0.0374(12) Uani 1 1 d . .
H5A H -0.1834 0.1514 0.2085 0.056 Uiso 1 1 calc R U
H5B H -0.2362 0.1065 0.2909 0.056 Uiso 1 1 calc R U
H5C H -0.2121 0.1940 0.3059 0.056 Uiso 1 1 calc R U
C6 C -0.1686(3) 0.1118(3) 0.4946(3) 0.0203(9) Uani 1 1 d . .
H6A H -0.1778 0.0591 0.5172 0.024 Uiso 1 1 calc R U
H6B H -0.2245 0.1293 0.4646 0.024 Uiso 1 1 calc R U
C7 C -0.1482(3) 0.1607(2) 0.5795(3) 0.0188(8) Uani 1 1 d . .
C8 C -0.1766(3) 0.2330(3) 0.5990(4) 0.0222(9) Uani 1 1 d . .
H8 H -0.2157 0.2626 0.5608 0.027 Uiso 1 1 calc R U
C10 C 0.1331(3) 0.0512(2) 0.9449(3) 0.0229(10) Uani 1 1 d . .
H10A H 0.1487 0.0649 1.0115 0.034 Uiso 1 1 calc R U
H10B H 0.1839 0.0606 0.9023 0.034 Uiso 1 1 calc R U
H10C H 0.0827 0.0820 0.9235 0.034 Uiso 1 1 calc R U
C13 C 0.0620(3) -0.2268(2) 1.0206(3) 0.0266(10) Uani 1 1 d . .
H13A H 0.0739 -0.2240 1.0903 0.040 Uiso 1 1 calc R U
H13B H 0.0003 -0.2417 1.0101 0.040 Uiso 1 1 calc R U
H13C H 0.1013 -0.2644 0.9910 0.040 Uiso 1 1 calc R U
C15 C 0.0836(2) -0.1955(2) 0.7158(3) 0.0174(8) Uani 1 1 d . .
C16 C 0.1360(3) -0.2548(2) 0.6873(3) 0.0215(9) Uani 1 1 d . .
H16 H 0.1437 -0.3016 0.7204 0.026 Uiso 1 1 calc R U
C2 C 0.0316(3) 0.0928(2) 0.3634(3) 0.0179(9) Uani 1 1 d . .
C9 C 0.1086(3) -0.0312(2) 0.9407(3) 0.0177(8) Uani 1 1 d . .
C11 C 0.1047(3) -0.0834(2) 1.0154(3) 0.0198(9) Uani 1 1 d . .
H11 H 0.1177 -0.0743 1.0816 0.024 Uiso 1 1 calc R U
C12 C 0.0783(3) -0.1506(2) 0.9754(3) 0.0198(9) Uani 1 1 d . .
C14 C 0.0282(3) -0.1876(2) 0.8054(3) 0.0198(9) Uani 1 1 d . .
H14A H -0.0305 -0.1674 0.7870 0.024 Uiso 1 1 calc R U
H14B H 0.0190 -0.2385 0.8338 0.024 Uiso 1 1 calc R U
N1 N -0.0145(2) 0.09228(18) 0.4471(3) 0.0169(7) Uani 1 1 d . .
N2 N -0.0989(2) 0.1121(2) 0.4213(3) 0.0186(7) Uani 1 1 d . .
N3 N -0.0898(2) 0.13584(18) 0.6508(3) 0.0171(6) Uani 1 1 d . .
N4 N 0.0844(2) -0.0638(2) 0.8563(3) 0.0181(7) Uani 1 1 d . .
N5 N 0.0669(3) -0.1382(2) 0.8793(2) 0.0175(8) Uani 1 1 d . .
Cu1 Cu 0.01747(3) 0.08382(3) 0.58653(4) 0.01813(13) Uani 1 1 d . .
Cu2 Cu 0.09266(3) -0.03288(3) 0.71713(4) 0.01827(12) Uani 1 1 d . .
I1 I 0.17007(2) 0.08323(2) 0.65685(2) 0.02094(9) Uani 1 1 d . .

loop_
_atom_site_aniso_label
_atom_site_aniso_U_11
_atom_site_aniso_U_22
_atom_site_aniso_U_33
_atom_site_aniso_U_23
_atom_site_aniso_U_13
_atom_site_aniso_U_12
C1 0.021(3) 0.030(3) 0.028(3) 0.0055(19) 0.007(2) 0.0021(18)
C3 0.023(2) 0.028(2) 0.014(2) -0.0004(17) 0.0008(17) -0.0021(17)
C4 0.023(2) 0.028(2) 0.015(2) 0.0004(18) -0.0014(17) -0.0034(18)
C5 0.027(2) 0.068(4) 0.017(2) -0.001(2) -0.003(2) 0.003(2)
C6 0.014(2) 0.030(2) 0.018(2) 0.0001(19) 0.0014(16) -0.0009(15)
C7 0.0158(19) 0.024(2) 0.016(2) 0.0021(18) 0.0032(17) -0.0011(16)
C8 0.020(2) 0.025(2) 0.021(2) 0.0013(19) -0.0010(17) 0.0056(16)
C10 0.024(2) 0.024(2) 0.021(2) -0.0023(19) -0.0024(18) -0.0045(18)
C13 0.036(3) 0.024(2) 0.020(2) 0.0074(18) -0.0006(19) -0.0019(19)
C15 0.0199(19) 0.0177(18) 0.0147(19) 0.0005(18) -0.0011(17) -0.0012(14)
C16 0.026(2) 0.020(2) 0.018(2) 0.0022(15) -0.0033(17) 0.0007(17)
C2 0.018(2) 0.017(2) 0.019(2) 0.0007(15) 0.0034(17) -0.0023(16)
C9 0.0111(19) 0.024(2) 0.018(2) -0.0016(17) -0.0006(16) 0.0027(15)
C11 0.014(2) 0.029(2) 0.016(2) -0.0016(17) 0.0007(18) 0.0016(16)
C12 0.017(2) 0.024(2) 0.018(2) 0.0045(17) 0.0033(16) 0.0009(17)
C14 0.024(2) 0.0163(19) 0.019(2) 0.0024(17) 0.0002(17) -0.0037(15)
N1 0.0167(19) 0.0186(17) 0.0154(19) 0.0002(14) 0.0010(15) 0.0008(13)
N2 0.0164(19) 0.0247(18) 0.0146(19) -0.0032(15) -0.0017(14) 0.0000(14)
N3 0.0187(16) 0.0200(15) 0.0126(16) -0.0001(15) 0.0034(16) 0.0019(12)
N4 0.0183(19) 0.0187(17) 0.0172(19) 0.0008(15) 0.0019(15) 0.0010(15)
N5 0.0195(19) 0.0189(19) 0.0140(18) 0.0022(13) 0.0011(13) 0.0005(15)
Cu1 0.0164(3) 0.0219(3) 0.0161(3) 0.0006(2) 0.0002(2) 0.00081(17)
Cu2 0.0214(2) 0.0180(2) 0.0154(2) 0.0019(2) -0.0014(2) -0.00177(18)
I1 0.01708(14) 0.02310(14) 0.02264(15) 0.00570(14) -0.00198(12) -0.00295(9)

loop_
_atom_type_symbol
_atom_type_description
_atom_type_scat_dispersion_real
_atom_type_scat_dispersion_imag
_atom_type_scat_source
C C 0.0033 0.0016 'International Tables Vol C Tables 4.2.6.8 and 6.1.1.4'
H H 0.0000 0.0000 'International Tables Vol C Tables 4.2.6.8 and 6.1.1.4'
N N 0.0061 0.0033 'International Tables Vol C Tables 4.2.6.8 and 6.1.1.4'
Cu Cu 0.3201 1.2651 'International Tables Vol C Tables 4.2.6.8 and 6.1.1.4'
I I -0.4742 1.8119 'International Tables Vol C Tables 4.2.6.8 and 6.1.1.4'

loop_
_geom_angle_atom_site_label_1
_geom_angle_atom_site_label_2
_geom_angle_atom_site_label_3
_geom_angle
_geom_angle_site_symmetry_1
_geom_angle_site_symmetry_3
C4 C3 C2 106.2(4) . .
N2 C4 C3 106.4(4) . .
N2 C4 C5 121.9(4) . .
C3 C4 C5 131.7(4) . .
N2 C6 C7 113.2(3) . .
C8 C7 N3 110.5(4) . .
C8 C7 C6 129.0(4) . .
N3 C7 C6 120.4(4) . .
C7 C8 C16 106.7(4) . 2
C16 C15 N3 110.8(4) . 2
C16 C15 C14 129.0(4) . .
N3 C15 C14 120.1(3) 2 .
C15 C16 C8 106.8(4) . 2
N1 C2 C3 110.8(4) . .
N1 C2 C1 120.6(4) . .
C3 C2 C1 128.6(4) . .
N4 C9 C11 110.3(4) . .
N4 C9 C10 120.9(4) . .
C11 C9 C10 128.8(4) . .
C12 C11 C9 106.8(4) . .
N5 C12 C11 106.9(4) . .
N5 C12 C13 122.1(4) . .
C11 C12 C13 131.0(4) . .
N5 C14 C15 114.0(3) . .
C2 N1 N2 104.9(4) . .
C2 N1 Cu1 134.7(3) . .
N2 N1 Cu1 119.7(3) . .
C4 N2 N1 111.7(4) . .
C4 N2 C6 128.6(4) . .
N1 N2 C6 119.4(3) . .
C15 N3 C7 105.2(3) 2 .
C15 N3 Cu2 112.8(3) 2 2
C7 N3 Cu2 125.8(3) . 2
C15 N3 Cu1 124.3(2) 2 .
C7 N3 Cu1 109.4(3) . .
Cu2 N3 Cu1 79.21(11) 2 .
C9 N4 N5 105.1(3) . .
C9 N4 Cu2 134.0(3) . .
N5 N4 Cu2 119.6(3) . .
C12 N5 N4 110.9(3) . .
C12 N5 C14 129.4(4) . .
N4 N5 C14 119.0(3) . .
N1 Cu1 N3 101.09(14) . .
N1 Cu1 I1 126.82(11) . .
N3 Cu1 I1 123.96(10) . .
N1 Cu1 Cu2 122.61(10) . 2
N3 Cu1 Cu2 49.92(10) . 2
I1 Cu1 Cu2 108.50(2) . 2
N1 Cu1 Cu2 137.18(10) . .
N3 Cu1 Cu2 110.39(10) . .
I1 Cu1 Cu2 53.684(14) . .
Cu2 Cu1 Cu2 65.47(2) 2 .
N1 Cu1 Cu1 91.79(9) . 2
N3 Cu1 Cu1 107.46(9) . 2
I1 Cu1 Cu1 99.07(2) . 2
Cu2 Cu1 Cu1 63.219(17) 2 2
Cu2 Cu1 Cu1 51.912(16) . 2
N4 Cu2 N3 100.76(15) . 2
N4 Cu2 I1 124.89(11) . .
N3 Cu2 I1 126.27(10) 2 .
N4 Cu2 Cu1 121.94(11) . 2
N3 Cu2 Cu1 50.87(9) 2 2
I1 Cu2 Cu1 110.48(3) . 2
N4 Cu2 Cu1 138.59(11) . .
N3 Cu2 Cu1 109.81(10) 2 .
I1 Cu2 Cu1 53.661(16) . .
Cu1 Cu2 Cu1 64.87(2) 2 .
N4 Cu2 Cu2 92.70(11) . 2
N3 Cu2 Cu2 108.82(9) 2 2
I1 Cu2 Cu2 96.78(2) . 2
Cu1 Cu2 Cu2 62.851(17) 2 2
Cu1 Cu2 Cu2 51.674(15) . 2
Cu1 I1 Cu2 72.655(18) . .

loop_
_geom_bond_atom_site_label_1
_geom_bond_atom_site_label_2
_geom_bond_distance
_geom_bond_site_symmetry_2
C1 C2 1.498(7) .
C3 C4 1.381(6) .
C3 C2 1.393(6) .
C4 N2 1.358(6) .
C4 C5 1.492(7) .
C6 N2 1.460(5) .
C6 C7 1.488(6) .
C7 C8 1.373(6) .
C7 N3 1.393(5) .
C8 C16 1.418(6) 2
C10 C9 1.502(6) .
C13 C12 1.502(6) .
C15 C16 1.370(6) .
C15 N3 1.386(5) 2
C15 C14 1.500(6) .
C16 C8 1.418(6) 2
C2 N1 1.348(6) .
C9 N4 1.349(6) .
C9 C11 1.384(6) .
C11 C12 1.368(6) .
C12 N5 1.355(5) .
C14 N5 1.465(5) .
N1 N2 1.369(5) .
N1 Cu1 1.991(4) .
N3 C15 1.386(5) 2
N3 Cu2 2.035(3) 2
N3 Cu1 2.063(3) .
N4 N5 1.375(5) .
N4 Cu2 2.002(4) .
Cu1 I1 2.5008(6) .
Cu1 Cu2 2.6126(7) 2
Cu1 Cu2 2.9634(7) .
Cu1 Cu1 3.0053(10) 2
Cu2 N3 2.035(3) 2
Cu2 I1 2.5016(6) .
Cu2 Cu1 2.6126(7) 2
Cu2 Cu2 3.0299(10) 2

loop_
_geom_hbond_atom_site_label_D
_geom_hbond_atom_site_label_H
_geom_hbond_atom_site_label_A
_geom_hbond_distance_DH
_geom_hbond_distance_HA
_geom_hbond_distance_DA
_geom_hbond_angle_DHA
_geom_hbond_site_symmetry_A
C1 H1A I1 0.98 3.32 4.164(5) 145.7 8_544
C1 H1C N2 0.98 2.53 3.446(6) 154.7 2
C6 H6A I1 0.99 3.17 4.106(5) 158.6 2
C10 H10C N5 0.98 2.54 3.507(6) 168.1 2
C14 H14A I1 0.99 3.14 4.071(4) 156.8 2

loop_
_geom_torsion_atom_site_label_1
_geom_torsion_atom_site_label_2
_geom_torsion_atom_site_label_3
_geom_torsion_atom_site_label_4
_geom_torsion
_geom_torsion_site_symmetry_1
_geom_torsion_site_symmetry_4
C2 C3 C4 N2 0.0(5) . .
C2 C3 C4 C5 179.5(5) . .
N2 C6 C7 C8 98.8(5) . .
N2 C6 C7 N3 -78.0(5) . .
N3 C7 C8 C16 -1.1(5) . 2
C6 C7 C8 C16 -178.2(4) . 2
N3 C15 C16 C8 -1.1(5) 2 2
C14 C15 C16 C8 -178.0(4) . 2
C4 C3 C2 N1 0.6(5) . .
C4 C3 C2 C1 -178.2(4) . .
N4 C9 C11 C12 0.8(5) . .
C10 C9 C11 C12 179.4(4) . .
C9 C11 C12 N5 0.0(5) . .
C9 C11 C12 C13 -179.6(4) . .
C16 C15 C14 N5 103.8(5) . .
N3 C15 C14 N5 -72.9(5) 2 .
C3 C2 N1 N2 -0.9(4) . .
C1 C2 N1 N2 178.1(4) . .
C3 C2 N1 Cu1 -171.1(3) . .
C1 C2 N1 Cu1 7.8(6) . .
C3 C4 N2 N1 -0.5(5) . .
C5 C4 N2 N1 179.9(4) . .
C3 C4 N2 C6 -174.6(4) . .
C5 C4 N2 C6 5.8(7) . .
C2 N1 N2 C4 0.8(4) . .
Cu1 N1 N2 C4 172.9(3) . .
C2 N1 N2 C6 175.6(4) . .
Cu1 N1 N2 C6 -12.4(5) . .
C7 C6 N2 C4 -129.8(4) . .
C7 C6 N2 N1 56.5(5) . .
C8 C7 N3 C15 0.4(4) . 2
C6 C7 N3 C15 177.8(4) . 2
C8 C7 N3 Cu2 134.2(3) . 2
C6 C7 N3 Cu2 -48.4(5) . 2
C8 C7 N3 Cu1 -135.2(3) . .
C6 C7 N3 Cu1 42.2(4) . .
C11 C9 N4 N5 -1.2(4) . .
C10 C9 N4 N5 -179.9(4) . .
C11 C9 N4 Cu2 -167.5(3) . .
C10 C9 N4 Cu2 13.7(6) . .
C11 C12 N5 N4 -0.7(5) . .
C13 C12 N5 N4 178.9(4) . .
C11 C12 N5 C14 -171.0(4) . .
C13 C12 N5 C14 8.7(7) . .
C9 N4 N5 C12 1.2(5) . .
Cu2 N4 N5 C12 169.9(3) . .
C9 N4 N5 C14 172.6(4) . .
Cu2 N4 N5 C14 -18.7(5) . .
C15 C14 N5 C12 -131.0(4) . .
C15 C14 N5 N4 59.4(5) . .
